data_9011054
loop_
_publ_author_name
'Zachariasen, W. H.'

_publ_section_title
;
 The crystal structure of cubic metaboric acid
;
_journal_name_full 'Acta Crystallographica'
_journal_page_first 380
_journal_page_last 384
_journal_paper_doi 10.1107/S0365110X63001018
_journal_volume 16
_journal_year 1963
_chemical_compound_source Synthetic
_chemical_formula_sum 'B H O2'
_chemical_name_mineral Metaborite
_space_group_IT_number 218
_symmetry_space_group_name_Hall 'P -4n 2 3'
_symmetry_space_group_name_H-M 'P -4 3 n'
_cell_angle_alpha 90
_cell_angle_beta 90
_cell_angle_gamma 90
_cell_formula_units_Z 24
_cell_length_a 8.886
_cell_length_b 8.886
_cell_length_c 8.886
_cell_volume 701.647
_database_code_amcsd 0009277
_exptl_crystal_density_diffrn 2.489
_cod_original_formula_sum 'B O2 H'
_cod_database_code 9011054

loop_
_space_group_symop_operation_xyz
x,y,z
-z,x,-y
-y,z,-x
-x,y,-z
1/2+x,1/2-z,1/2-y
1/2+z,1/2-y,1/2-x
1/2+y,1/2-x,1/2-z
1/2+x,1/2+z,1/2+y
1/2+z,1/2+y,1/2+x
1/2+y,1/2+x,1/2+z
-z,-x,y
-y,-z,x
-x,-y,z
z,-x,-y
y,-z,-x
x,-y,-z
1/2-x,1/2+z,1/2-y
1/2-z,1/2+y,1/2-x
1/2-y,1/2+x,1/2-z
1/2-x,1/2-z,1/2+y
1/2-z,1/2-y,1/2+x
1/2-y,1/2-x,1/2+z
z,x,y
y,z,x

loop_
_atom_site_aniso_label
_atom_site_aniso_U_11
_atom_site_aniso_U_22
_atom_site_aniso_U_33
_atom_site_aniso_U_12
_atom_site_aniso_U_13
_atom_site_aniso_U_23
B 0.00508 0.00532 0.00580 -0.00108 0.00080 -0.00024
OI 0.00532 0.00376 0.00592 -0.00068 0.00032 0.00024
O-hII 0.00376 0.00688 0.00528 -0.00040 -0.00020 -0.00028

loop_
_atom_site_label
_atom_site_fract_x
_atom_site_fract_y
_atom_site_fract_z
_atom_site_U_iso_or_equiv
_atom_site_type_symbol
_atom_site_attached_hydrogens
B 0.21720 0.08160 0.30940 0.00570 B 0
OI 0.08040 0.16710 0.30040 0.00532 O 0
O-hII 0.32230 0.14470 0.42620 0.00570 O 0
H 0.93700 0.10300 0.33700 0.06079 H 0

loop_
_cod_changelog_entry_id
_cod_changelog_entry_author
_cod_changelog_entry_date
_cod_changelog_entry_text
1
;cod-tools version 3.8.0
Id: cif_guess_AMCSD_atom_types 9581 2023-05-17 12:35:41Z saulius
;
2023-05-23T09:23:36+03:00
;Derived atom types and hydrogen counts
from atom names that follow the AMCSD naming convention
(Wat == water, O-H == hydroxyl).
;
2
;cod-tools version 3.10.1
Id: cif_fix_AMCSD_aniso_labels 10200 2024-08-01 14:09:44Z saulius
;
2024-08-02T12:21:36+03:00
;Changed the following '_atom_site_aniso_label' values:
'OhII' -> 'O-hII'
;

loop_
_cod_related_entry_id
_cod_related_entry_database
_cod_related_entry_code
1 AMCSD 0009277
